data_7046956
loop_
_publ_author_name
'Chung, Lai-Hon'
'Ng, Sze-Wing'
'Yeung, Chi-Fung'
'Shek, Hau-Lam'
'Tse, Sheung-Ying'
'Lo, Hoi-Shing'
'Chan, Siu-Chung'
'Tse, Man-Kit'
'Yiu, Shek-Man'
'Wong, Chun-Yuen'

_publ_section_title
;
 Ruthenium-indolizinone complexes as a new class of metalated heterocyclic
 compounds: insight into unconventional alkyne activation pathways,
 revelation of unexpected electronic properties and exploration of
 medicinal application.
;
_journal_issue 37
_journal_name_full 'Dalton transactions (Cambridge, England : 2003)'
_journal_page_first 12838
_journal_page_last 12842
_journal_paper_doi 10.1039/c8dt02408a
_journal_volume 47
_journal_year 2018
_chemical_formula_moiety 'C24 H29 Cl N O Ru S4, Cl O4'
_chemical_formula_sum 'C24 H29 Cl2 N O5 Ru S4'
_chemical_formula_weight 711.69
_space_group_crystal_system monoclinic
_space_group_IT_number 14
_space_group_name_Hall '-P 2ybc'
_space_group_name_H-M_alt 'P 1 21/c 1'
_symmetry_space_group_name_Hall '-P 2ybc'
_symmetry_space_group_name_H-M 'P 1 21/c 1'
_atom_sites_solution_hydrogens geom
_atom_sites_solution_primary dual
_audit_creation_date 2017-10-13
_audit_creation_method
;
Olex2 1.2
(compiled 2017.08.10 svn.r3458 for OlexSys, GUI svn.r5381)
;
_audit_update_record
;
2018-03-26 deposited with the CCDC.
2018-07-05 downloaded from the CCDC.
;
_cell_angle_alpha 90
_cell_angle_beta 92.1070(10)
_cell_angle_gamma 90
_cell_formula_units_Z 4
_cell_length_a 10.07100(10)
_cell_length_b 19.7495(2)
_cell_length_c 13.70510(10)
_cell_measurement_reflns_used 6605
_cell_measurement_temperature 193(2)
_cell_measurement_theta_max 71.6537
_cell_measurement_theta_min 3.9245
_cell_volume 2724.06(4)
_computing_molecular_graphics 'Olex2 (Dolomanov et al., 2009)'
_computing_publication_material 'Olex2 (Dolomanov et al., 2009)'
_computing_structure_refinement 'ShelXL (Sheldrick, 2015)'
_computing_structure_solution 'ShelXT (Sheldrick, 2015)'
_diffrn_ambient_temperature 193(2)
_diffrn_detector_area_resol_mean 16.1270
_diffrn_measured_fraction_theta_full 0.995
_diffrn_measured_fraction_theta_max 0.978
_diffrn_measurement_device_type 'Xcalibur, Sapphire3, Gemini ultra'
_diffrn_measurement_method '\w scans'
_diffrn_radiation_monochromator mirror
_diffrn_radiation_type CuK\a
_diffrn_radiation_wavelength 1.54184
_diffrn_reflns_av_R_equivalents 0.0293
_diffrn_reflns_av_unetI/netI 0.0321
_diffrn_reflns_Laue_measured_fraction_full 0.995
_diffrn_reflns_Laue_measured_fraction_max 0.978
_diffrn_reflns_limit_h_max 12
_diffrn_reflns_limit_h_min -10
_diffrn_reflns_limit_k_max 23
_diffrn_reflns_limit_k_min -24
_diffrn_reflns_limit_l_max 12
_diffrn_reflns_limit_l_min -16
_diffrn_reflns_number 11905
_diffrn_reflns_point_group_measured_fraction_full 0.995
_diffrn_reflns_point_group_measured_fraction_max 0.978
_diffrn_reflns_theta_full 67.684
_diffrn_reflns_theta_max 71.798
_diffrn_reflns_theta_min 3.928
_diffrn_source 'Enhance Ultra (Cu) X-ray Source'
_exptl_absorpt_coefficient_mu 9.652
_exptl_absorpt_correction_T_max 1.00000
_exptl_absorpt_correction_T_min 0.27209
_exptl_absorpt_correction_type multi-scan
_exptl_absorpt_process_details
;
CrysAlisPro, Agilent Technologies,
Version 1.171.37.35h (release 09-02-2015 CrysAlis171 .NET)
(compiled Feb  9 2015,16:26:32)
Empirical absorption correction using spherical harmonics,
 implemented in SCALE3 ABSPACK scaling algorithm.
;
_exptl_crystal_colour green
_exptl_crystal_colour_primary green
_exptl_crystal_density_diffrn 1.735
_exptl_crystal_description plate
_exptl_crystal_F_000 1448
_exptl_crystal_size_max 0.36
_exptl_crystal_size_mid 0.11
_exptl_crystal_size_min 0.01
_refine_diff_density_max 1.018
_refine_diff_density_min -0.652
_refine_diff_density_rms 0.085
_refine_ls_extinction_method none
_refine_ls_goodness_of_fit_ref 1.028
_refine_ls_hydrogen_treatment constr
_refine_ls_matrix_type full
_refine_ls_number_parameters 334
_refine_ls_number_reflns 5230
_refine_ls_number_restraints 0
_refine_ls_restrained_S_all 1.028
_refine_ls_R_factor_all 0.0345
_refine_ls_R_factor_gt 0.0319
_refine_ls_shift/su_max 0.001
_refine_ls_shift/su_mean 0.000
_refine_ls_structure_factor_coef Fsqd
_refine_ls_weighting_details 'w=1/[\s^2^(Fo^2^)+(0.0502P)^2^+2.2624P] where P=(Fo^2^+2Fc^2^)/3'
_refine_ls_weighting_scheme calc
_refine_ls_wR_factor_gt 0.0842
_refine_ls_wR_factor_ref 0.0867
_reflns_Friedel_coverage 0.000
_reflns_number_gt 4850
_reflns_number_total 5230
_reflns_threshold_expression 'I > 2\s(I)'
_cod_data_source_file c8dt02408a2.cif
_cod_data_source_block complex_2b
_cod_depositor_comments 'Adding full bibliography for 7046952--7046956.cif.'
_cod_database_code 7046956
_shelx_shelxl_version_number 2014/7
_shelx_space_group_comment
;
The symmetry employed for this shelxl refinement is uniquely defined
by the following loop, which should always be used as a source of
symmetry information in preference to the above space-group names.
They are only intended as comments.
;
_shelx_estimated_absorpt_t_max 0.910
_shelx_estimated_absorpt_t_min 0.129
_olex2_refinement_description
;
1. Fixed Uiso
 At 1.2 times of:
  All C(H) groups, All C(H,H) groups
2.a Secondary CH2 refined with riding coordinates:
 C15(H15A,H15B), C16(H16A,H16B), C17(H17A,H17B), C18(H18A,H18B), C19(H19A,
 H19B), C20(H20A,H20B), C21(H21A,H21B), C22(H22A,H22B), C23(H23A,H23B),
 C24(H24A,H24B)
2.b Aromatic/amide H refined with riding coordinates:
 C5(H5), C6(H6), C7(H7), C8(H8), C10(H10), C11(H11), C12(H12), C13(H13),
 C14(H14)
;
_olex2_submission_special_instructions 'No special instructions were received'

loop_
_space_group_symop_operation_xyz
'x, y, z'
'-x, y+1/2, -z+1/2'
'-x, -y, -z'
'x, -y-1/2, z-1/2'

loop_
_atom_site_label
_atom_site_type_symbol
_atom_site_fract_x
_atom_site_fract_y
_atom_site_fract_z
_atom_site_U_iso_or_equiv
_atom_site_adp_type
_atom_site_occupancy
_atom_site_site_symmetry_order
_atom_site_calc_flag
_atom_site_refinement_flags_posn
Ru1 Ru 0.33477(2) 0.39472(2) 0.24025(2) 0.02003(8) Uani 1 1 d .
Cl1 Cl 0.38449(7) 0.28318(3) 0.33275(5) 0.03118(15) Uani 1 1 d .
S1 S 0.20645(7) 0.33805(4) 0.12033(5) 0.02704(15) Uani 1 1 d .
S2 S 0.51515(7) 0.36823(4) 0.14635(5) 0.03031(16) Uani 1 1 d .
S3 S 0.45230(7) 0.44844(4) 0.36679(5) 0.02748(15) Uani 1 1 d .
S4 S 0.14635(7) 0.41428(4) 0.33079(5) 0.02855(15) Uani 1 1 d .
O1 O 0.06511(19) 0.47427(11) 0.12430(16) 0.0310(4) Uani 1 1 d .
N1 N 0.3063(2) 0.59704(11) 0.11907(16) 0.0223(4) Uani 1 1 d .
C1 C 0.3028(3) 0.48451(13) 0.17294(18) 0.0212(5) Uani 1 1 d .
C2 C 0.1680(3) 0.50583(14) 0.13122(19) 0.0235(5) Uani 1 1 d .
C3 C 0.1795(3) 0.57760(14) 0.09683(19) 0.0239(5) Uani 1 1 d .
C4 C 0.3821(3) 0.53933(14) 0.16033(18) 0.0220(5) Uani 1 1 d .
C5 C 0.0899(3) 0.62113(16) 0.0540(2) 0.0300(6) Uani 1 1 d .
H5 H 0.0023 0.6067 0.0362 0.036 Uiso 1 1 calc R
C6 C 0.1308(3) 0.68780(16) 0.0371(2) 0.0339(6) Uani 1 1 d .
H6 H 0.0710 0.7194 0.0072 0.041 Uiso 1 1 calc R
C7 C 0.2585(3) 0.70731(16) 0.0640(2) 0.0340(6) Uani 1 1 d .
H7 H 0.2857 0.7528 0.0546 0.041 Uiso 1 1 calc R
C8 C 0.3474(3) 0.66059(15) 0.1048(2) 0.0299(6) Uani 1 1 d .
H8 H 0.4359 0.6736 0.1224 0.036 Uiso 1 1 calc R
C9 C 0.5258(3) 0.55263(14) 0.1786(2) 0.0248(5) Uani 1 1 d .
C10 C 0.5707(3) 0.59013(16) 0.2592(2) 0.0294(6) Uani 1 1 d .
H10 H 0.5090 0.6072 0.3038 0.035 Uiso 1 1 calc R
C11 C 0.7055(3) 0.60267(17) 0.2743(2) 0.0357(7) Uani 1 1 d .
H11 H 0.7356 0.6283 0.3295 0.043 Uiso 1 1 calc R
C12 C 0.7967(3) 0.5781(2) 0.2096(3) 0.0418(8) Uani 1 1 d .
H12 H 0.8889 0.5860 0.2212 0.050 Uiso 1 1 calc R
C13 C 0.7531(3) 0.5422(2) 0.1287(3) 0.0412(8) Uani 1 1 d .
H13 H 0.8152 0.5258 0.0838 0.049 Uiso 1 1 calc R
C14 C 0.6181(3) 0.52967(17) 0.1125(2) 0.0329(6) Uani 1 1 d .
H14 H 0.5884 0.5053 0.0561 0.039 Uiso 1 1 calc R
C15 C 0.3272(3) 0.29116(18) 0.0511(2) 0.0384(7) Uani 1 1 d .
H15A H 0.2915 0.2453 0.0371 0.046 Uiso 1 1 calc R
H15B H 0.3382 0.3142 -0.0123 0.046 Uiso 1 1 calc R
C16 C 0.4617(3) 0.28425(17) 0.1020(2) 0.0368(7) Uani 1 1 d .
H16A H 0.5266 0.2662 0.0561 0.044 Uiso 1 1 calc R
H16B H 0.4565 0.2524 0.1575 0.044 Uiso 1 1 calc R
C17 C 0.6565(3) 0.34541(19) 0.2264(3) 0.0417(8) Uani 1 1 d .
H17A H 0.6357 0.3030 0.2611 0.050 Uiso 1 1 calc R
H17B H 0.7343 0.3366 0.1862 0.050 Uiso 1 1 calc R
C18 C 0.6926(3) 0.39980(19) 0.3011(3) 0.0441(8) Uani 1 1 d .
H18A H 0.7861 0.3928 0.3236 0.053 Uiso 1 1 calc R
H18B H 0.6875 0.4443 0.2681 0.053 Uiso 1 1 calc R
C19 C 0.6076(3) 0.40279(18) 0.3903(3) 0.0395(8) Uani 1 1 d .
H19A H 0.6585 0.4253 0.4443 0.047 Uiso 1 1 calc R
H19B H 0.5873 0.3561 0.4114 0.047 Uiso 1 1 calc R
C20 C 0.3575(4) 0.42014(17) 0.4709(2) 0.0374(7) Uani 1 1 d .
H20A H 0.3682 0.3707 0.4796 0.045 Uiso 1 1 calc R
H20B H 0.3917 0.4428 0.5312 0.045 Uiso 1 1 calc R
C21 C 0.2127(4) 0.43692(18) 0.4537(2) 0.0390(7) Uani 1 1 d .
H21A H 0.2002 0.4861 0.4638 0.047 Uiso 1 1 calc R
H21B H 0.1606 0.4128 0.5029 0.047 Uiso 1 1 calc R
C22 C 0.0712(3) 0.33164(17) 0.3491(2) 0.0369(7) Uani 1 1 d .
H22A H 0.1384 0.3002 0.3778 0.044 Uiso 1 1 calc R
H22B H -0.0019 0.3358 0.3950 0.044 Uiso 1 1 calc R
C23 C 0.0171(3) 0.30347(19) 0.2513(3) 0.0409(8) Uani 1 1 d .
H23A H -0.0506 0.2687 0.2651 0.049 Uiso 1 1 calc R
H23B H -0.0287 0.3407 0.2153 0.049 Uiso 1 1 calc R
C24 C 0.1181(3) 0.27207(16) 0.1846(2) 0.0348(7) Uani 1 1 d .
H24A H 0.0720 0.2419 0.1366 0.042 Uiso 1 1 calc R
H24B H 0.1824 0.2445 0.2238 0.042 Uiso 1 1 calc R
Cl2 Cl 0.18033(7) 0.64204(4) 0.37038(5) 0.03252(16) Uani 1 1 d .
O2 O 0.2710(6) 0.5894(3) 0.3713(3) 0.122(2) Uani 1 1 d .
O3 O 0.2464(7) 0.7038(3) 0.3603(5) 0.152(3) Uani 1 1 d .
O4 O 0.1149(5) 0.6466(3) 0.4572(3) 0.1052(15) Uani 1 1 d .
O5 O 0.0981(5) 0.6369(3) 0.2877(3) 0.1219(19) Uani 1 1 d .

loop_
_atom_site_aniso_label
_atom_site_aniso_U_11
_atom_site_aniso_U_22
_atom_site_aniso_U_33
_atom_site_aniso_U_23
_atom_site_aniso_U_13
_atom_site_aniso_U_12
Ru1 0.02015(12) 0.02082(12) 0.01909(12) 0.00048(7) 0.00055(8) 0.00158(7)
Cl1 0.0370(4) 0.0260(3) 0.0304(3) 0.0048(3) -0.0008(3) 0.0028(3)
S1 0.0278(3) 0.0276(3) 0.0255(3) -0.0035(3) -0.0018(2) 0.0001(3)
S2 0.0240(3) 0.0340(4) 0.0332(4) 0.0000(3) 0.0053(3) 0.0042(3)
S3 0.0309(3) 0.0266(3) 0.0245(3) 0.0007(2) -0.0060(3) -0.0004(3)
S4 0.0288(3) 0.0303(3) 0.0271(3) 0.0007(3) 0.0079(3) 0.0029(3)
O1 0.0198(9) 0.0304(11) 0.0422(11) 0.0022(9) -0.0048(8) -0.0040(8)
N1 0.0213(11) 0.0234(11) 0.0224(11) 0.0021(8) 0.0011(8) 0.0020(9)
C1 0.0200(12) 0.0234(13) 0.0201(12) -0.0006(10) -0.0001(9) 0.0021(10)
C2 0.0214(13) 0.0256(13) 0.0235(13) -0.0012(10) 0.0004(10) 0.0021(10)
C3 0.0213(12) 0.0268(14) 0.0237(13) -0.0018(10) 0.0020(10) -0.0014(10)
C4 0.0210(12) 0.0247(13) 0.0201(12) 0.0015(10) 0.0005(9) 0.0020(10)
C5 0.0238(14) 0.0325(15) 0.0334(15) 0.0048(12) -0.0027(11) 0.0012(11)
C6 0.0338(15) 0.0303(15) 0.0373(16) 0.0065(12) -0.0019(12) 0.0058(12)
C7 0.0383(16) 0.0256(14) 0.0382(16) 0.0070(12) 0.0030(13) -0.0026(12)
C8 0.0280(14) 0.0299(15) 0.0317(14) 0.0037(11) 0.0014(11) -0.0047(11)
C9 0.0206(13) 0.0263(13) 0.0274(13) 0.0060(11) -0.0016(10) -0.0021(10)
C10 0.0315(15) 0.0297(14) 0.0269(14) 0.0020(11) 0.0006(11) -0.0044(12)
C11 0.0321(16) 0.0418(18) 0.0326(16) 0.0032(13) -0.0077(12) -0.0119(13)
C12 0.0201(14) 0.058(2) 0.0468(19) 0.0100(16) -0.0037(13) -0.0119(14)
C13 0.0233(14) 0.060(2) 0.0411(17) -0.0003(16) 0.0075(12) -0.0030(14)
C14 0.0242(14) 0.0462(18) 0.0283(14) -0.0024(13) 0.0012(11) -0.0020(12)
C15 0.0441(18) 0.0395(17) 0.0321(16) -0.0127(13) 0.0067(13) 0.0014(14)
C16 0.0392(17) 0.0331(16) 0.0388(17) -0.0065(13) 0.0100(13) 0.0057(13)
C17 0.0268(15) 0.0454(19) 0.053(2) -0.0017(16) -0.0018(13) 0.0105(14)
C18 0.0249(15) 0.048(2) 0.059(2) 0.0024(16) -0.0086(15) 0.0039(13)
C19 0.0385(17) 0.0381(17) 0.0404(18) 0.0024(14) -0.0179(14) 0.0047(13)
C20 0.056(2) 0.0363(17) 0.0198(13) 0.0011(12) -0.0002(13) -0.0028(15)
C21 0.052(2) 0.0403(17) 0.0257(15) -0.0062(13) 0.0104(13) -0.0008(15)
C22 0.0334(16) 0.0372(17) 0.0409(17) 0.0042(13) 0.0125(13) -0.0028(13)
C23 0.0276(15) 0.0453(19) 0.050(2) -0.0008(15) 0.0070(13) -0.0078(14)
C24 0.0333(15) 0.0308(16) 0.0403(17) -0.0015(13) -0.0001(13) -0.0054(12)
Cl2 0.0381(4) 0.0308(3) 0.0287(3) -0.0033(3) 0.0009(3) 0.0053(3)
O2 0.153(4) 0.115(4) 0.102(3) 0.033(3) 0.053(3) 0.099(3)
O3 0.194(6) 0.087(4) 0.178(6) -0.009(4) 0.031(5) -0.079(4)
O4 0.117(3) 0.135(4) 0.067(2) -0.013(2) 0.053(2) 0.017(3)
O5 0.083(3) 0.202(6) 0.078(3) -0.036(3) -0.033(2) 0.010(3)

loop_
_atom_type_symbol
_atom_type_description
_atom_type_scat_dispersion_real
_atom_type_scat_dispersion_imag
_atom_type_scat_source
C C 0.0181 0.0091 'International Tables Vol C Tables 4.2.6.8 and 6.1.1.4'
H H 0.0000 0.0000 'International Tables Vol C Tables 4.2.6.8 and 6.1.1.4'
Cl Cl 0.3639 0.7018 'International Tables Vol C Tables 4.2.6.8 and 6.1.1.4'
N N 0.0311 0.0180 'International Tables Vol C Tables 4.2.6.8 and 6.1.1.4'
O O 0.0492 0.0322 'International Tables Vol C Tables 4.2.6.8 and 6.1.1.4'
Ru Ru 0.0552 3.2960 'International Tables Vol C Tables 4.2.6.8 and 6.1.1.4'
S S 0.3331 0.5567 'International Tables Vol C Tables 4.2.6.8 and 6.1.1.4'

loop_
_geom_angle_atom_site_label_1
_geom_angle_atom_site_label_2
_geom_angle_atom_site_label_3
_geom_angle
S1 Ru1 Cl1 91.66(2)
S2 Ru1 Cl1 86.46(2)
S2 Ru1 S1 85.76(3)
S2 Ru1 S4 175.96(3)
S3 Ru1 Cl1 86.48(2)
S3 Ru1 S1 176.20(3)
S3 Ru1 S2 97.42(3)
S3 Ru1 S4 85.95(3)
S4 Ru1 Cl1 91.54(2)
S4 Ru1 S1 90.79(3)
C1 Ru1 Cl1 176.92(8)
C1 Ru1 S1 91.40(8)
C1 Ru1 S2 93.42(7)
C1 Ru1 S3 90.48(8)
C1 Ru1 S4 88.76(7)
C15 S1 Ru1 104.31(11)
C24 S1 Ru1 105.64(11)
C24 S1 C15 103.59(16)
C16 S2 Ru1 99.25(10)
C17 S2 Ru1 109.35(12)
C17 S2 C16 100.88(16)
C19 S3 Ru1 108.47(11)
C19 S3 C20 100.34(16)
C20 S3 Ru1 100.16(11)
C21 S4 Ru1 104.55(11)
C22 S4 Ru1 105.92(10)
C22 S4 C21 103.31(16)
C3 N1 C4 109.7(2)
C8 N1 C3 121.7(2)
C8 N1 C4 128.6(2)
C2 C1 Ru1 122.88(19)
C4 C1 Ru1 132.3(2)
C4 C1 C2 104.7(2)
O1 C2 C1 129.8(3)
O1 C2 C3 122.5(2)
C3 C2 C1 107.7(2)
N1 C3 C2 106.2(2)
N1 C3 C5 121.4(3)
C5 C3 C2 132.4(3)
N1 C4 C9 114.6(2)
C1 C4 N1 111.5(2)
C1 C4 C9 133.9(2)
C3 C5 H5 121.0
C3 C5 C6 118.0(3)
C6 C5 H5 121.0
C5 C6 H6 120.2
C7 C6 C5 119.7(3)
C7 C6 H6 120.2
C6 C7 H7 119.9
C6 C7 C8 120.2(3)
C8 C7 H7 119.9
N1 C8 C7 118.9(3)
N1 C8 H8 120.5
C7 C8 H8 120.5
C10 C9 C4 121.0(3)
C10 C9 C14 118.9(3)
C14 C9 C4 120.1(3)
C9 C10 H10 120.0
C11 C10 C9 120.1(3)
C11 C10 H10 120.0
C10 C11 H11 119.7
C12 C11 C10 120.5(3)
C12 C11 H11 119.7
C11 C12 H12 120.1
C13 C12 C11 119.8(3)
C13 C12 H12 120.1
C12 C13 H13 120.0
C12 C13 C14 120.0(3)
C14 C13 H13 120.0
C9 C14 H14 119.7
C13 C14 C9 120.6(3)
C13 C14 H14 119.7
S1 C15 H15A 108.7
S1 C15 H15B 108.7
H15A C15 H15B 107.6
C16 C15 S1 114.2(2)
C16 C15 H15A 108.7
C16 C15 H15B 108.7
S2 C16 H16A 110.0
S2 C16 H16B 110.0
C15 C16 S2 108.6(2)
C15 C16 H16A 110.0
C15 C16 H16B 110.0
H16A C16 H16B 108.4
S2 C17 H17A 108.9
S2 C17 H17B 108.9
H17A C17 H17B 107.8
C18 C17 S2 113.2(2)
C18 C17 H17A 108.9
C18 C17 H17B 108.9
C17 C18 H18A 108.2
C17 C18 H18B 108.2
H18A C18 H18B 107.4
C19 C18 C17 116.2(3)
C19 C18 H18A 108.2
C19 C18 H18B 108.2
S3 C19 H19A 109.1
S3 C19 H19B 109.1
C18 C19 S3 112.5(2)
C18 C19 H19A 109.1
C18 C19 H19B 109.1
H19A C19 H19B 107.8
S3 C20 H20A 109.7
S3 C20 H20B 109.7
H20A C20 H20B 108.2
C21 C20 S3 109.9(2)
C21 C20 H20A 109.7
C21 C20 H20B 109.7
S4 C21 H21A 108.8
S4 C21 H21B 108.8
C20 C21 S4 113.9(2)
C20 C21 H21A 108.8
C20 C21 H21B 108.8
H21A C21 H21B 107.7
S4 C22 H22A 109.7
S4 C22 H22B 109.7
H22A C22 H22B 108.2
C23 C22 S4 110.0(2)
C23 C22 H22A 109.7
C23 C22 H22B 109.7
C22 C23 H23A 108.1
C22 C23 H23B 108.1
H23A C23 H23B 107.3
C24 C23 C22 116.6(3)
C24 C23 H23A 108.1
C24 C23 H23B 108.1
S1 C24 H24A 109.6
S1 C24 H24B 109.6
C23 C24 S1 110.3(2)
C23 C24 H24A 109.6
C23 C24 H24B 109.6
H24A C24 H24B 108.1
O2 Cl2 O3 109.9(4)
O2 Cl2 O4 112.1(3)
O4 Cl2 O3 105.8(4)
O5 Cl2 O2 109.1(4)
O5 Cl2 O3 104.8(4)
O5 Cl2 O4 114.8(3)

loop_
_geom_bond_atom_site_label_1
_geom_bond_atom_site_label_2
_geom_bond_distance
Ru1 Cl1 2.5815(7)
Ru1 S1 2.3383(7)
Ru1 S2 2.3242(7)
Ru1 S3 2.3201(7)
Ru1 S4 2.3373(7)
Ru1 C1 2.019(3)
S1 C15 1.823(3)
S1 C24 1.823(3)
S2 C16 1.840(3)
S2 C17 1.822(3)
S3 C19 1.823(3)
S3 C20 1.833(3)
S4 C21 1.845(3)
S4 C22 1.820(3)
O1 C2 1.210(3)
N1 C3 1.358(4)
N1 C4 1.473(3)
N1 C8 1.338(4)
C1 C2 1.513(4)
C1 C4 1.360(4)
C2 C3 1.500(4)
C3 C5 1.363(4)
C4 C9 1.484(4)
C5 H5 0.9500
C5 C6 1.402(4)
C6 H6 0.9500
C6 C7 1.380(5)
C7 H7 0.9500
C7 C8 1.389(4)
C8 H8 0.9500
C9 C10 1.390(4)
C9 C14 1.397(4)
C10 H10 0.9500
C10 C11 1.388(4)
C11 H11 0.9500
C11 C12 1.388(5)
C12 H12 0.9500
C12 C13 1.375(5)
C13 H13 0.9500
C13 C14 1.391(4)
C14 H14 0.9500
C15 H15A 0.9900
C15 H15B 0.9900
C15 C16 1.507(5)
C16 H16A 0.9900
C16 H16B 0.9900
C17 H17A 0.9900
C17 H17B 0.9900
C17 C18 1.519(5)
C18 H18A 0.9900
C18 H18B 0.9900
C18 C19 1.519(5)
C19 H19A 0.9900
C19 H19B 0.9900
C20 H20A 0.9900
C20 H20B 0.9900
C20 C21 1.505(5)
C21 H21A 0.9900
C21 H21B 0.9900
C22 H22A 0.9900
C22 H22B 0.9900
C22 C23 1.532(5)
C23 H23A 0.9900
C23 H23B 0.9900
C23 C24 1.525(4)
C24 H24A 0.9900
C24 H24B 0.9900
Cl2 O2 1.383(4)
Cl2 O3 1.398(5)
Cl2 O4 1.384(3)
Cl2 O5 1.382(4)
